data_4037253
loop_
_publ_author_name
'Huang, Jing-Kai'
'Wong, Ying-Chieh'
'Kao, Tzu-Ting'
'Tseng, Chen-Tso'
'Shia, Kak-Shan'

_publ_section_title
;
 Cobalt(II)-Catalyzed Aerobic Oxidation of Terminal-Capped Alkynyl
 \a-Cyano Alkanone Systems. An Oxygen-Mediated Radical Chain Reaction.
;
_journal_issue 22
_journal_name_full 'The Journal of organic chemistry'
_journal_page_first 10759
_journal_page_last 10768
_journal_paper_doi 10.1021/acs.joc.6b01837
_journal_volume 81
_journal_year 2016
_chemical_formula_moiety 'C21 H23 N O3'
_chemical_formula_sum 'C21 H23 N O3'
_chemical_formula_weight 337.40
_space_group_IT_number 14
_space_group_name_Hall '-P 2yn'
_space_group_name_H-M_alt 'P 1 21/n 1'
_symmetry_cell_setting monoclinic
_symmetry_space_group_name_H-M 'P 1 21/n 1'
_atom_sites_solution_hydrogens geom
_atom_sites_solution_primary direct
_atom_sites_solution_secondary difmap
_audit_creation_method SHELXL-97
_cell_angle_alpha 90.00
_cell_angle_beta 98.118(2)
_cell_angle_gamma 90.00
_cell_formula_units_Z 4
_cell_length_a 7.7230(3)
_cell_length_b 21.7910(10)
_cell_length_c 10.8617(4)
_cell_measurement_reflns_used 0
_cell_measurement_temperature 200(2)
_cell_measurement_theta_max 0
_cell_measurement_theta_min 0
_cell_volume 1809.62(13)
_computing_molecular_graphics 'Ortep-3 for Windows (Farrugia, 1997)'
_computing_publication_material 'WinGX publication routines (Farrugia, 1999)'
_computing_structure_refinement 'SHELXL-97 (Sheldrick, 1997)'
_computing_structure_solution 'SHELXS-86 (Sheldrick, 1986)'
_diffrn_ambient_temperature 200(2)
_diffrn_measured_fraction_theta_full 0.997
_diffrn_measured_fraction_theta_max 0.997
_diffrn_radiation_monochromator graphite
_diffrn_radiation_source 'fine-focus sealed tube'
_diffrn_radiation_type MoK\a
_diffrn_radiation_wavelength 0.71073
_diffrn_reflns_av_R_equivalents 0.0299
_diffrn_reflns_av_sigmaI/netI 0.0269
_diffrn_reflns_limit_h_max 9
_diffrn_reflns_limit_h_min -8
_diffrn_reflns_limit_k_max 25
_diffrn_reflns_limit_k_min -25
_diffrn_reflns_limit_l_max 12
_diffrn_reflns_limit_l_min -12
_diffrn_reflns_number 12081
_diffrn_reflns_theta_full 25.03
_diffrn_reflns_theta_max 25.03
_diffrn_reflns_theta_min 2.82
_exptl_absorpt_coefficient_mu 0.082
_exptl_absorpt_correction_T_max 0.9468
_exptl_absorpt_correction_T_min 0.9377
_exptl_absorpt_correction_type multi-scan
_exptl_crystal_colour colorless
_exptl_crystal_density_diffrn 1.238
_exptl_crystal_density_method 'not measured'
_exptl_crystal_description prism
_exptl_crystal_F_000 720
_exptl_crystal_size_max 0.79
_exptl_crystal_size_mid 0.78
_exptl_crystal_size_min 0.67
_refine_diff_density_max 0.198
_refine_diff_density_min -0.158
_refine_diff_density_rms 0.033
_refine_ls_extinction_method none
_refine_ls_goodness_of_fit_ref 1.032
_refine_ls_hydrogen_treatment constr
_refine_ls_matrix_type full
_refine_ls_number_parameters 226
_refine_ls_number_reflns 3183
_refine_ls_number_restraints 0
_refine_ls_restrained_S_all 1.032
_refine_ls_R_factor_all 0.0471
_refine_ls_R_factor_gt 0.0381
_refine_ls_shift/su_max 0.001
_refine_ls_shift/su_mean 0.000
_refine_ls_structure_factor_coef Fsqd
_refine_ls_weighting_details 'calc w=1/[\s^2^(Fo^2^)+(0.0477P)^2^+0.4384P] where P=(Fo^2^+2Fc^2^)/3'
_refine_ls_weighting_scheme calc
_refine_ls_wR_factor_gt 0.0952
_refine_ls_wR_factor_ref 0.1009
_reflns_number_gt 2665
_reflns_number_total 3183
_reflns_threshold_expression >2sigma(I)
_cod_data_source_file jo6b01837_si_004.cif
_cod_data_source_block ch15643
_cod_original_sg_symbol_H-M 'P 21/n'
_cod_database_code 4037253

loop_
_symmetry_equiv_pos_as_xyz
'x, y, z'
'-x+1/2, y+1/2, -z+1/2'
'-x, -y, -z'
'x-1/2, -y-1/2, z-1/2'

loop_
_atom_site_label
_atom_site_type_symbol
_atom_site_fract_x
_atom_site_fract_y
_atom_site_fract_z
_atom_site_U_iso_or_equiv
_atom_site_adp_type
_atom_site_occupancy
_atom_site_symmetry_multiplicity
_atom_site_calc_flag
_atom_site_refinement_flags
C1 C 0.95361(18) 0.18081(7) 0.66817(13) 0.0334(3) Uani 1 1 d .
C2 C 1.13977(17) 0.19796(6) 0.65943(12) 0.0302(3) Uani 1 1 d .
H2 H 1.2166 0.1638 0.6963 0.036 Uiso 1 1 calc R
C3 C 1.1628(2) 0.20386(8) 0.52229(13) 0.0408(4) Uani 1 1 d .
H3A H 1.1292 0.1648 0.4788 0.049 Uiso 1 1 calc R
H3B H 1.0849 0.2366 0.4829 0.049 Uiso 1 1 calc R
C4 C 1.3513(2) 0.21913(9) 0.50902(16) 0.0504(4) Uani 1 1 d .
H4A H 1.4278 0.1846 0.5415 0.061 Uiso 1 1 calc R
H4B H 1.3619 0.2244 0.4199 0.061 Uiso 1 1 calc R
C5 C 1.4113(2) 0.27720(8) 0.57890(16) 0.0475(4) Uani 1 1 d .
H5A H 1.5365 0.2844 0.5731 0.057 Uiso 1 1 calc R
H5B H 1.3440 0.3126 0.5401 0.057 Uiso 1 1 calc R
C6 C 1.3863(2) 0.27267(8) 0.71417(15) 0.0473(4) Uani 1 1 d .
H6A H 1.4182 0.3123 0.7558 0.057 Uiso 1 1 calc R
H6B H 1.4656 0.2408 0.7553 0.057 Uiso 1 1 calc R
C7 C 1.1980(2) 0.25670(8) 0.72947(15) 0.0455(4) Uani 1 1 d .
H7A H 1.1890 0.2513 0.8188 0.055 Uiso 1 1 calc R
H7B H 1.1198 0.2908 0.6974 0.055 Uiso 1 1 calc R
C8 C 0.88571(17) 0.11624(6) 0.62538(12) 0.0301(3) Uani 1 1 d .
C9 C 1.03181(19) 0.07254(7) 0.61975(13) 0.0349(3) Uani 1 1 d .
C10 C 0.76451(18) 0.11833(7) 0.49758(12) 0.0351(3) Uani 1 1 d .
H10A H 0.7173 0.1602 0.4804 0.042 Uiso 1 1 calc R
H10B H 0.8297 0.1060 0.4294 0.042 Uiso 1 1 calc R
C11 C 0.61663(18) 0.07285(7) 0.50969(13) 0.0355(3) Uani 1 1 d .
H11A H 0.5030 0.0886 0.4681 0.043 Uiso 1 1 calc R
H11B H 0.6400 0.0325 0.4733 0.043 Uiso 1 1 calc R
C12 C 0.61756(18) 0.06797(7) 0.64636(13) 0.0333(3) Uani 1 1 d .
H12 H 0.5252 0.0502 0.6835 0.040 Uiso 1 1 calc R
C13 C 0.76230(17) 0.09123(6) 0.71106(12) 0.0313(3) Uani 1 1 d .
C14 C 0.82435(18) 0.08768(7) 0.84610(13) 0.0342(3) Uani 1 1 d .
C15 C 0.69856(17) 0.08104(6) 0.93590(12) 0.0312(3) Uani 1 1 d .
C16 C 0.75240(18) 0.05092(7) 1.04861(13) 0.0346(3) Uani 1 1 d .
H16 H 0.8647 0.0323 1.0629 0.042 Uiso 1 1 calc R
C17 C 0.64480(19) 0.04800(7) 1.13861(13) 0.0368(3) Uani 1 1 d .
H17 H 0.6823 0.0271 1.2144 0.044 Uiso 1 1 calc R
C18 C 0.48094(18) 0.07560(7) 1.11918(12) 0.0332(3) Uani 1 1 d .
C19 C 0.2209(2) 0.09990(11) 1.20413(17) 0.0682(6) Uani 1 1 d .
H19A H 0.1429 0.0879 1.1309 0.082 Uiso 1 1 d R
H19B H 0.1736 0.0896 1.2729 0.082 Uiso 1 1 d R
H19C H 0.2466 0.1416 1.2024 0.082 Uiso 1 1 d R
C20 C 0.42432(18) 0.10579(7) 1.00827(13) 0.0358(3) Uani 1 1 d .
H20 H 0.3125 0.1248 0.9948 0.043 Uiso 1 1 calc R
C21 C 0.53357(18) 0.10774(7) 0.91759(12) 0.0337(3) Uani 1 1 d .
H21 H 0.4947 0.1278 0.8410 0.040 Uiso 1 1 calc R
N1 N 1.14282(18) 0.03917(7) 0.61185(14) 0.0522(4) Uani 1 1 d .
O1 O 0.84821(15) 0.21606(5) 0.70076(12) 0.0561(3) Uani 1 1 d .
O2 O 0.98232(13) 0.09043(6) 0.88112(10) 0.0519(3) Uani 1 1 d .
O3 O 0.38549(14) 0.06979(5) 1.21500(9) 0.0466(3) Uani 1 1 d .

loop_
_atom_site_aniso_label
_atom_site_aniso_U_11
_atom_site_aniso_U_22
_atom_site_aniso_U_33
_atom_site_aniso_U_23
_atom_site_aniso_U_13
_atom_site_aniso_U_12
C1 0.0340(7) 0.0338(8) 0.0334(7) -0.0015(6) 0.0080(6) 0.0022(6)
C2 0.0308(7) 0.0304(7) 0.0286(7) 0.0003(6) 0.0021(5) -0.0001(6)
C3 0.0436(9) 0.0481(9) 0.0304(8) -0.0019(7) 0.0038(6) -0.0095(7)
C4 0.0517(10) 0.0600(11) 0.0432(9) -0.0047(8) 0.0190(7) -0.0148(8)
C5 0.0445(9) 0.0425(9) 0.0557(10) 0.0077(8) 0.0075(7) -0.0099(7)
C6 0.0470(9) 0.0440(9) 0.0488(9) -0.0060(7) -0.0006(7) -0.0137(8)
C7 0.0507(10) 0.0450(10) 0.0418(9) -0.0125(7) 0.0103(7) -0.0109(8)
C8 0.0273(7) 0.0312(7) 0.0316(7) 0.0000(6) 0.0035(5) 0.0006(6)
C9 0.0340(8) 0.0331(8) 0.0365(8) -0.0039(6) 0.0011(6) -0.0015(7)
C10 0.0327(7) 0.0414(8) 0.0306(7) 0.0037(6) 0.0025(6) 0.0004(6)
C11 0.0339(8) 0.0386(8) 0.0326(7) -0.0045(6) -0.0003(6) -0.0012(6)
C12 0.0309(7) 0.0337(8) 0.0348(7) 0.0004(6) 0.0035(6) -0.0040(6)
C13 0.0299(7) 0.0319(8) 0.0317(7) 0.0025(6) 0.0027(6) -0.0018(6)
C14 0.0309(8) 0.0374(8) 0.0325(7) 0.0014(6) -0.0015(6) -0.0030(6)
C15 0.0318(7) 0.0303(7) 0.0297(7) 0.0011(6) -0.0018(6) -0.0051(6)
C16 0.0309(7) 0.0360(8) 0.0351(8) 0.0036(6) -0.0023(6) 0.0015(6)
C17 0.0406(8) 0.0373(8) 0.0303(7) 0.0077(6) -0.0025(6) -0.0004(6)
C18 0.0361(8) 0.0340(8) 0.0290(7) -0.0011(6) 0.0023(6) -0.0038(6)
C19 0.0472(10) 0.1132(18) 0.0461(10) 0.0042(11) 0.0130(8) 0.0181(11)
C20 0.0325(7) 0.0386(8) 0.0344(7) 0.0009(6) -0.0019(6) 0.0037(6)
C21 0.0353(8) 0.0349(8) 0.0286(7) 0.0055(6) -0.0032(6) -0.0012(6)
N1 0.0457(8) 0.0466(9) 0.0621(9) -0.0087(7) 0.0005(7) 0.0120(7)
O1 0.0443(7) 0.0430(7) 0.0858(9) -0.0172(6) 0.0263(6) 0.0000(5)
O2 0.0301(6) 0.0865(9) 0.0370(6) 0.0023(6) -0.0021(4) -0.0040(6)
O3 0.0455(6) 0.0607(7) 0.0349(6) 0.0063(5) 0.0099(5) 0.0069(5)

loop_
_atom_type_symbol
_atom_type_description
_atom_type_scat_dispersion_real
_atom_type_scat_dispersion_imag
_atom_type_scat_source
C C 0.0033 0.0016 'International Tables Vol C Tables 4.2.6.8 and 6.1.1.4'
H H 0.0000 0.0000 'International Tables Vol C Tables 4.2.6.8 and 6.1.1.4'
N N 0.0061 0.0033 'International Tables Vol C Tables 4.2.6.8 and 6.1.1.4'
O O 0.0106 0.0060 'International Tables Vol C Tables 4.2.6.8 and 6.1.1.4'

loop_
_geom_angle_atom_site_label_1
_geom_angle_atom_site_label_2
_geom_angle_atom_site_label_3
_geom_angle
O1 C1 C2 123.45(13)
O1 C1 C8 116.85(13)
C2 C1 C8 119.57(12)
C1 C2 C7 113.27(12)
C1 C2 C3 109.06(11)
C7 C2 C3 110.41(12)
C1 C2 H2 108.0
C7 C2 H2 108.0
C3 C2 H2 108.0
C4 C3 C2 110.82(12)
C4 C3 H3A 109.5
C2 C3 H3A 109.5
C4 C3 H3B 109.5
C2 C3 H3B 109.5
H3A C3 H3B 108.1
C5 C4 C3 111.42(14)
C5 C4 H4A 109.3
C3 C4 H4A 109.3
C5 C4 H4B 109.3
C3 C4 H4B 109.3
H4A C4 H4B 108.0
C6 C5 C4 111.12(13)
C6 C5 H5A 109.4
C4 C5 H5A 109.4
C6 C5 H5B 109.4
C4 C5 H5B 109.4
H5A C5 H5B 108.0
C5 C6 C7 112.03(13)
C5 C6 H6A 109.2
C7 C6 H6A 109.2
C5 C6 H6B 109.2
C7 C6 H6B 109.2
H6A C6 H6B 107.9
C2 C7 C6 110.81(13)
C2 C7 H7A 109.5
C6 C7 H7A 109.5
C2 C7 H7B 109.5
C6 C7 H7B 109.5
H7A C7 H7B 108.1
C9 C8 C13 109.90(11)
C9 C8 C1 111.58(11)
C13 C8 C1 110.85(11)
C9 C8 C10 110.23(11)
C13 C8 C10 101.84(10)
C1 C8 C10 112.03(11)
N1 C9 C8 178.04(16)
C11 C10 C8 105.39(11)
C11 C10 H10A 110.7
C8 C10 H10A 110.7
C11 C10 H10B 110.7
C8 C10 H10B 110.7
H10A C10 H10B 108.8
C12 C11 C10 103.50(11)
C12 C11 H11A 111.1
C10 C11 H11A 111.1
C12 C11 H11B 111.1
C10 C11 H11B 111.1
H11A C11 H11B 109.0
C13 C12 C11 112.60(12)
C13 C12 H12 123.7
C11 C12 H12 123.7
C12 C13 C14 129.25(13)
C12 C13 C8 111.35(12)
C14 C13 C8 118.77(12)
O2 C14 C15 121.18(12)
O2 C14 C13 118.26(13)
C15 C14 C13 120.56(12)
C21 C15 C16 118.34(13)
C21 C15 C14 122.66(12)
C16 C15 C14 118.78(12)
C17 C16 C15 120.69(13)
C17 C16 H16 119.7
C15 C16 H16 119.7
C16 C17 C18 120.14(13)
C16 C17 H17 119.9
C18 C17 H17 119.9
O3 C18 C20 124.64(13)
O3 C18 C17 115.00(12)
C20 C18 C17 120.35(13)
O3 C19 H19A 113.0
O3 C19 H19B 106.1
H19A C19 H19B 109.7
O3 C19 H19C 105.2
H19A C19 H19C 111.0
H19B C19 H19C 111.7
C21 C20 C18 118.87(13)
C21 C20 H20 120.6
C18 C20 H20 120.6
C20 C21 C15 121.59(13)
C20 C21 H21 119.2
C15 C21 H21 119.2
C18 O3 C19 117.88(12)

loop_
_geom_bond_atom_site_label_1
_geom_bond_atom_site_label_2
_geom_bond_distance
C1 O1 1.2080(17)
C1 C2 1.5015(19)
C1 C8 1.550(2)
C2 C7 1.524(2)
C2 C3 1.5303(19)
C2 H2 1.0000
C3 C4 1.519(2)
C3 H3A 0.9900
C3 H3B 0.9900
C4 C5 1.514(2)
C4 H4A 0.9900
C4 H4B 0.9900
C5 C6 1.512(2)
C5 H5A 0.9900
C5 H5B 0.9900
C6 C7 1.527(2)
C6 H6A 0.9900
C6 H6B 0.9900
C7 H7A 0.9900
C7 H7B 0.9900
C8 C9 1.484(2)
C8 C13 1.5238(18)
C8 C10 1.5614(19)
C9 N1 1.1367(19)
C10 C11 1.532(2)
C10 H10A 0.9900
C10 H10B 0.9900
C11 C12 1.4873(19)
C11 H11A 0.9900
C11 H11B 0.9900
C12 C13 1.3336(19)
C12 H12 0.9500
C13 C14 1.4794(19)
C14 O2 1.2270(17)
C14 C15 1.478(2)
C15 C21 1.3893(19)
C15 C16 1.3996(19)
C16 C17 1.371(2)
C16 H16 0.9500
C17 C18 1.390(2)
C17 H17 0.9500
C18 O3 1.3636(17)
C18 C20 1.388(2)
C19 O3 1.421(2)
C19 H19A 0.9632
C19 H19B 0.9045
C19 H19C 0.9310
C20 C21 1.385(2)
C20 H20 0.9500
C21 H21 0.9500
